data_7220977
loop_
_publ_author_name
'Anderson, Kris'
'Atkins, Martin P.'
'Estager, Julien'
'Kuah, Yongcheun'
'Ng, Shieling'
'Oliferenko, Alexander A.'
'Plechkova, Natalia V.'
'Puga, Alberto V.'
'Seddon, Kenneth R.'
'Wassell, David F.'

_publ_section_title
;
 Carbon dioxide uptake from natural gas by binary ionic liquid--water
 mixtures
;
_journal_issue 8
_journal_name_full 'Green Chem.'
_journal_page_first 4340
_journal_paper_doi 10.1039/C5GC00720H
_journal_volume 17
_journal_year 2015
_chemical_formula_sum 'C20 H43 O4 P'
_chemical_formula_weight 378.51
_chemical_name_common '[P4444][H(OAc)2]'
_chemical_name_systematic 'tetrabutylphosphonium hydrogendiethanoate'
_chemical_properties_physical 'Moisture-sensitive, Hygroscopic'
_space_group_IT_number 2
_symmetry_cell_setting triclinic
_symmetry_space_group_name_Hall '-P 1'
_symmetry_space_group_name_H-M 'P -1'
_atom_sites_solution_hydrogens geom
_atom_sites_solution_primary direct
_atom_sites_solution_secondary difmap
_audit_creation_method SHELXL-97
_audit_update_record
;
2015-03-24 deposited with the CCDC.
2015-06-25 downloaded from the CCDC.
;
_cell_angle_alpha 86.025(2)
_cell_angle_beta 86.707(2)
_cell_angle_gamma 89.675(2)
_cell_formula_units_Z 2
_cell_length_a 9.6788(3)
_cell_length_b 9.6941(3)
_cell_length_c 12.4864(4)
_cell_measurement_temperature 150(2)
_cell_volume 1166.81(6)
_computing_cell_refinement 'CrysAlisPro, Oxford Diffraction Ltd.,Version 1.171.33.34d'
_computing_data_collection 'CrysAlisPro, Oxford Diffraction Ltd.,Version 1.171.33.34d'
_computing_data_reduction 'CrysAlisPro, Oxford Diffraction Ltd.,Version 1.171.33.34d'
_computing_molecular_graphics SHELXTL
_computing_publication_material SHELXTL
_computing_structure_refinement 'SHELXL-97 (Sheldrick, 1997)'
_computing_structure_solution 'SHELXS-97 (Sheldrick, 1990)'
_diffrn_ambient_temperature 150(2)
_diffrn_detector_area_resol_mean 10.3795
_diffrn_measured_fraction_theta_full 0.998
_diffrn_measured_fraction_theta_max 0.998
_diffrn_measurement_device_type 'Goniometer Xcalibur, detector: Atlas (Gemini ultra Mo)'
_diffrn_measurement_method '\w scans'
_diffrn_radiation_monochromator graphite
_diffrn_radiation_source 'Enhance (Mo) X-ray Source'
_diffrn_radiation_type MoK\a
_diffrn_radiation_wavelength 0.71073
_diffrn_reflns_av_R_equivalents 0.0419
_diffrn_reflns_av_sigmaI/netI 0.0216
_diffrn_reflns_limit_h_max 11
_diffrn_reflns_limit_h_min -11
_diffrn_reflns_limit_k_max 11
_diffrn_reflns_limit_k_min -11
_diffrn_reflns_limit_l_max 14
_diffrn_reflns_limit_l_min -14
_diffrn_reflns_number 20373
_diffrn_reflns_theta_full 25.03
_diffrn_reflns_theta_max 25.03
_diffrn_reflns_theta_min 1.64
_exptl_absorpt_coefficient_mu 0.137
_exptl_absorpt_correction_type none
_exptl_crystal_colour Colourless
_exptl_crystal_density_diffrn 1.077
_exptl_crystal_density_meas ?
_exptl_crystal_density_method 'not measured'
_exptl_crystal_description Plate
_exptl_crystal_F_000 420
_exptl_crystal_size_max 0.50
_exptl_crystal_size_mid 0.40
_exptl_crystal_size_min 0.10
_refine_diff_density_max 0.296
_refine_diff_density_min -0.276
_refine_diff_density_rms 0.042
_refine_ls_extinction_method none
_refine_ls_goodness_of_fit_ref 1.026
_refine_ls_hydrogen_treatment mixed
_refine_ls_matrix_type full
_refine_ls_number_parameters 232
_refine_ls_number_reflns 4124
_refine_ls_number_restraints 0
_refine_ls_restrained_S_all 1.026
_refine_ls_R_factor_all 0.0435
_refine_ls_R_factor_gt 0.0372
_refine_ls_shift/su_max 0.002
_refine_ls_shift/su_mean 0.000
_refine_ls_structure_factor_coef Fsqd
_refine_ls_weighting_details 'calc w=1/[\s^2^(Fo^2^)+(0.0528P)^2^+0.3771P] where P=(Fo^2^+2Fc^2^)/3'
_refine_ls_weighting_scheme calc
_refine_ls_wR_factor_gt 0.0956
_refine_ls_wR_factor_ref 0.0994
_reflns_number_gt 3606
_reflns_number_total 4124
_reflns_threshold_expression >2sigma(I)
_cod_data_source_file c5gc00720h1.cif
_cod_data_source_block p10prr17
_cod_depositor_comments
;
The following automatic conversions were performed:

'_symmetry_cell_setting' value 'Triclinic' changed to 'triclinic'
according to
/usr/data/users/saulius/crontab/automatic-downloads/rss-feeds/RSC/lib/dictionaries/cif_core.dic
dictionary named 'cif_core.dic' version 2.4.2 from 2011-04-26.

'_exptl_crystal_density_meas' value 'not measured' was changed to '?'
- the value is perceived as not measured.

Automatic conversion script
Id: cif_fix_values 3271 2015-04-21 07:52:19Z andrius 

 Adding full bibliography for 7220977--7220978.cif.
;
_cod_original_sg_symbol_H-M P-1
_cod_database_code 7220977

loop_
_symmetry_equiv_pos_as_xyz
'x, y, z'
'-x, -y, -z'

loop_
_atom_site_label
_atom_site_type_symbol
_atom_site_fract_x
_atom_site_fract_y
_atom_site_fract_z
_atom_site_U_iso_or_equiv
_atom_site_adp_type
_atom_site_occupancy
_atom_site_symmetry_multiplicity
_atom_site_calc_flag
_atom_site_refinement_flags
C1 C 1.03434(14) -0.09007(14) 0.65741(11) 0.0248(3) Uani 1 1 d .
H1A H 0.9623 -0.1092 0.6073 0.030 Uiso 1 1 calc R
H1B H 1.1132 -0.0459 0.6143 0.030 Uiso 1 1 calc R
C2 C 1.08346(15) -0.22763(14) 0.70936(11) 0.0272(3) Uani 1 1 d .
H2A H 1.1614 -0.2111 0.7548 0.033 Uiso 1 1 calc R
H2B H 1.0072 -0.2708 0.7561 0.033 Uiso 1 1 calc R
C3 C 1.12985(17) -0.32513(15) 0.62373(13) 0.0349(4) Uani 1 1 d .
H3A H 1.0511 -0.3416 0.5791 0.042 Uiso 1 1 calc R
H3B H 1.2043 -0.2801 0.5763 0.042 Uiso 1 1 calc R
C4 C 1.1823(2) -0.46355(17) 0.67044(15) 0.0456(4) Uani 1 1 d .
H4A H 1.2693 -0.4497 0.7047 0.068 Uiso 1 1 calc R
H4B H 1.1981 -0.5263 0.6127 0.068 Uiso 1 1 calc R
H4C H 1.1134 -0.5038 0.7240 0.068 Uiso 1 1 calc R
C5 C 1.08887(14) 0.07577(14) 0.84257(11) 0.0247(3) Uani 1 1 d .
H5A H 1.0429 0.1377 0.8935 0.030 Uiso 1 1 calc R
H5B H 1.1157 -0.0095 0.8847 0.030 Uiso 1 1 calc R
C6 C 1.22077(14) 0.14671(15) 0.79371(11) 0.0275(3) Uani 1 1 d .
H6A H 1.2670 0.0880 0.7405 0.033 Uiso 1 1 calc R
H6B H 1.1971 0.2362 0.7561 0.033 Uiso 1 1 calc R
C7 C 1.31824(16) 0.17084(17) 0.88202(12) 0.0338(3) Uani 1 1 d .
H7A H 1.2705 0.2285 0.9352 0.041 Uiso 1 1 calc R
H7B H 1.3402 0.0808 0.9196 0.041 Uiso 1 1 calc R
C8 C 1.45253(18) 0.2413(2) 0.84014(15) 0.0471(4) Uani 1 1 d .
H8A H 1.4997 0.1857 0.7865 0.071 Uiso 1 1 calc R
H8B H 1.5124 0.2505 0.8999 0.071 Uiso 1 1 calc R
H8C H 1.4321 0.3332 0.8070 0.071 Uiso 1 1 calc R
C9 C 0.82144(14) -0.04344(14) 0.83094(11) 0.0255(3) Uani 1 1 d .
H9A H 0.8540 -0.1263 0.8732 0.031 Uiso 1 1 calc R
H9B H 0.7883 0.0243 0.8824 0.031 Uiso 1 1 calc R
C10 C 0.69990(14) -0.08480(15) 0.76722(11) 0.0276(3) Uani 1 1 d .
H10A H 0.6676 -0.0028 0.7238 0.033 Uiso 1 1 calc R
H10B H 0.7314 -0.1549 0.7172 0.033 Uiso 1 1 calc R
C11 C 0.57986(15) -0.14345(16) 0.84050(12) 0.0327(3) Uani 1 1 d .
H11A H 0.6119 -0.2265 0.8828 0.039 Uiso 1 1 calc R
H11B H 0.5500 -0.0740 0.8916 0.039 Uiso 1 1 calc R
C12 C 0.45712(16) -0.18213(19) 0.77821(14) 0.0424(4) Uani 1 1 d .
H12A H 0.4333 -0.1041 0.7285 0.064 Uiso 1 1 calc R
H12B H 0.3777 -0.2047 0.8285 0.064 Uiso 1 1 calc R
H12C H 0.4812 -0.2626 0.7374 0.064 Uiso 1 1 calc R
C13 C 0.91110(14) 0.17821(14) 0.66768(11) 0.0261(3) Uani 1 1 d .
H13A H 0.9923 0.2151 0.6232 0.031 Uiso 1 1 calc R
H13B H 0.8429 0.1475 0.6182 0.031 Uiso 1 1 calc R
C14 C 0.84666(15) 0.29528(14) 0.72976(11) 0.0279(3) Uani 1 1 d .
H14A H 0.7651 0.2597 0.7745 0.033 Uiso 1 1 calc R
H14B H 0.9147 0.3284 0.7784 0.033 Uiso 1 1 calc R
C15 C 0.80242(17) 0.41553(15) 0.65437(13) 0.0346(4) Uani 1 1 d .
H15A H 0.8837 0.4490 0.6083 0.042 Uiso 1 1 calc R
H15B H 0.7330 0.3824 0.6069 0.042 Uiso 1 1 calc R
C16 C 0.7412(2) 0.53500(17) 0.71403(16) 0.0486(5) Uani 1 1 d .
H16A H 0.6565 0.5044 0.7554 0.073 Uiso 1 1 calc R
H16B H 0.7193 0.6114 0.6622 0.073 Uiso 1 1 calc R
H16C H 0.8083 0.5663 0.7630 0.073 Uiso 1 1 calc R
C17 C 1.33648(17) 0.1481(2) 0.51171(12) 0.0412(4) Uani 1 1 d .
C18 C 1.4480(2) 0.2520(2) 0.52492(16) 0.0542(5) Uani 1 1 d .
H18A H 1.4055 0.3414 0.5391 0.081 Uiso 1 1 calc R
H18B H 1.5080 0.2620 0.4589 0.081 Uiso 1 1 calc R
H18C H 1.5030 0.2202 0.5853 0.081 Uiso 1 1 calc R
C19 C 0.8548(2) 0.33500(17) 1.00922(12) 0.0401(4) Uani 1 1 d .
C20 C 0.7452(2) 0.44465(18) 1.02061(16) 0.0501(5) Uani 1 1 d .
H20A H 0.6536 0.4030 1.0178 0.075 Uiso 1 1 calc R
H20B H 0.7588 0.5165 0.9618 0.075 Uiso 1 1 calc R
H20C H 0.7519 0.4859 1.0896 0.075 Uiso 1 1 calc R
O1 O 1.37473(12) 0.02134(14) 0.50370(11) 0.0524(3) Uani 1 1 d .
H1O H 1.5000 0.0000 0.5000 0.079 Uiso 1 2 d SR
O2 O 1.21428(12) 0.18461(14) 0.50934(9) 0.0475(3) Uani 1 1 d .
O3 O 0.82215(14) 0.21241(11) 1.00900(9) 0.0460(3) Uani 1 1 d .
O4 O 0.98167(14) 0.37492(12) 1.00009(12) 0.0556(4) Uani 1 1 d .
H4O H 1.0000 0.5000 1.0000 0.083 Uiso 1 2 d SR
P1 P 0.96537(3) 0.03035(3) 0.74973(3) 0.02099(12) Uani 1 1 d .

loop_
_atom_site_aniso_label
_atom_site_aniso_U_11
_atom_site_aniso_U_22
_atom_site_aniso_U_33
_atom_site_aniso_U_23
_atom_site_aniso_U_13
_atom_site_aniso_U_12
C1 0.0261(7) 0.0260(7) 0.0225(7) -0.0042(6) -0.0003(5) -0.0001(6)
C2 0.0294(7) 0.0260(7) 0.0268(7) -0.0052(6) -0.0025(6) 0.0030(6)
C3 0.0421(9) 0.0295(8) 0.0335(8) -0.0074(6) 0.0010(7) 0.0071(7)
C4 0.0568(11) 0.0327(9) 0.0480(10) -0.0082(8) -0.0044(8) 0.0132(8)
C5 0.0272(7) 0.0241(7) 0.0230(7) -0.0038(5) -0.0029(6) 0.0015(6)
C6 0.0271(7) 0.0287(7) 0.0272(7) -0.0036(6) -0.0026(6) -0.0010(6)
C7 0.0312(8) 0.0402(9) 0.0314(8) -0.0098(7) -0.0040(6) -0.0040(7)
C8 0.0356(9) 0.0618(12) 0.0456(10) -0.0108(9) -0.0054(8) -0.0143(8)
C9 0.0262(7) 0.0257(7) 0.0246(7) -0.0041(6) 0.0014(6) -0.0006(6)
C10 0.0257(7) 0.0293(7) 0.0283(8) -0.0057(6) -0.0003(6) -0.0007(6)
C11 0.0279(8) 0.0383(8) 0.0317(8) -0.0023(7) 0.0001(6) -0.0028(6)
C12 0.0277(8) 0.0527(10) 0.0465(10) -0.0002(8) -0.0030(7) -0.0071(7)
C13 0.0271(7) 0.0264(7) 0.0247(7) -0.0005(6) -0.0013(6) 0.0013(6)
C14 0.0301(7) 0.0251(7) 0.0285(8) -0.0026(6) 0.0001(6) 0.0015(6)
C15 0.0431(9) 0.0267(8) 0.0346(8) -0.0027(6) -0.0067(7) 0.0045(7)
C16 0.0654(12) 0.0285(8) 0.0522(11) -0.0043(8) -0.0051(9) 0.0119(8)
C17 0.0363(9) 0.0661(12) 0.0203(8) 0.0044(7) -0.0011(6) -0.0035(8)
C18 0.0421(10) 0.0766(14) 0.0450(11) -0.0116(10) -0.0017(8) -0.0069(9)
C19 0.0652(12) 0.0329(9) 0.0221(8) -0.0062(6) 0.0047(7) 0.0012(8)
C20 0.0646(12) 0.0370(9) 0.0490(11) -0.0061(8) -0.0013(9) 0.0040(8)
O1 0.0370(7) 0.0605(9) 0.0576(8) 0.0134(7) -0.0063(6) -0.0017(6)
O2 0.0323(6) 0.0746(9) 0.0351(6) -0.0005(6) -0.0006(5) 0.0004(6)
O3 0.0742(9) 0.0287(6) 0.0348(6) -0.0070(5) 0.0061(6) -0.0030(6)
O4 0.0606(9) 0.0352(7) 0.0710(9) -0.0143(6) 0.0108(7) -0.0006(6)
P1 0.02167(19) 0.02021(19) 0.02130(19) -0.00323(13) -0.00088(13) 0.00064(13)

loop_
_atom_type_symbol
_atom_type_description
_atom_type_scat_dispersion_real
_atom_type_scat_dispersion_imag
_atom_type_scat_source
C C 0.0033 0.0016 'International Tables Vol C Tables 4.2.6.8 and 6.1.1.4'
H H 0.0000 0.0000 'International Tables Vol C Tables 4.2.6.8 and 6.1.1.4'
O O 0.0106 0.0060 'International Tables Vol C Tables 4.2.6.8 and 6.1.1.4'
P P 0.1023 0.0942 'International Tables Vol C Tables 4.2.6.8 and 6.1.1.4'

loop_
_geom_angle_atom_site_label_1
_geom_angle_atom_site_label_2
_geom_angle_atom_site_label_3
_geom_angle
C2 C1 P1 115.14(10)
C3 C2 C1 110.60(12)
C4 C3 C2 113.17(13)
C6 C5 P1 116.23(10)
C7 C6 C5 109.80(12)
C8 C7 C6 113.21(13)
C10 C9 P1 114.38(10)
C11 C10 C9 111.94(12)
C12 C11 C10 112.44(13)
C14 C13 P1 115.01(10)
C15 C14 C13 111.61(12)
C16 C15 C14 112.75(13)
O2 C17 O1 122.49(17)
O2 C17 C18 120.42(18)
O1 C17 C18 117.10(16)
O3 C19 O4 122.25(16)
O3 C19 C20 120.39(17)
O4 C19 C20 117.37(15)
C5 P1 C1 112.35(7)
C5 P1 C9 105.56(7)
C1 P1 C9 110.89(6)
C5 P1 C13 111.86(7)
C1 P1 C13 105.64(7)
C9 P1 C13 110.65(7)

loop_
_geom_bond_atom_site_label_1
_geom_bond_atom_site_label_2
_geom_bond_distance
C1 C2 1.5275(19)
C1 P1 1.7963(14)
C2 C3 1.523(2)
C3 C4 1.522(2)
C5 C6 1.5288(19)
C5 P1 1.7894(14)
C6 C7 1.523(2)
C7 C8 1.521(2)
C9 C10 1.5280(19)
C9 P1 1.7969(14)
C10 C11 1.524(2)
C11 C12 1.519(2)
C13 C14 1.5284(19)
C13 P1 1.7971(14)
C14 C15 1.522(2)
C15 C16 1.520(2)
C17 O2 1.234(2)
C17 O1 1.290(2)
C17 C18 1.504(3)
C19 O3 1.232(2)
C19 O4 1.286(2)
C19 C20 1.505(3)
